data_1513715
loop_
_publ_author_name
'Ca\~non-Mancisidor, Walter'
'G\'omez-Garc\'ia, Carlos J.'
'Espallargas, Guillermo M\'inguez'
'Vega, Andres'
'Spodine, Evgenia'
'Venegas-Yazigi, Diego'
'Coronado, Eugenio'

_publ_section_title
;
 Structural re-arrangement in two hexanuclear CuII complexes: from a spin
 frustrated trigonal prism to a strongly coupled antiferromagnetic soluble
 ring complex with a porous tubular structure
;
_journal_issue 1
_journal_name_full 'Chemical Science'
_journal_page_first 324
_journal_paper_doi 10.1039/c3sc52628c
_journal_volume 5
_journal_year 2014
_chemical_formula_sum 'C30 H48 Cu6 N12 O6'
_chemical_formula_weight 1054.04
_chemical_name_systematic
;
 ?
;
_space_group_IT_number 148
_symmetry_cell_setting trigonal
_symmetry_space_group_name_Hall '-R 3'
_symmetry_space_group_name_H-M 'R -3 :H'
_atom_sites_solution_hydrogens geom
_atom_sites_solution_primary direct
_atom_sites_solution_secondary difmap
_audit_creation_method SHELXL-97
_cell_angle_alpha 90.00
_cell_angle_beta 90.00
_cell_angle_gamma 120.00
_cell_formula_units_Z 3
_cell_length_a 20.1726(8)
_cell_length_b 20.1726(8)
_cell_length_c 10.1341(7)
_cell_measurement_reflns_used 447
_cell_measurement_temperature 373(2)
_cell_measurement_theta_max 28.8019
_cell_measurement_theta_min 3.4916
_cell_volume 3571.4(3)
_computing_cell_refinement
;
CrysAlisPro, Agilent Technologies,
Version 1.171.35.19 (release 27-10-2011 CrysAlis171 .NET)
(compiled Oct 27 2011,15:02:11)
;
_computing_data_collection
;
CrysAlisPro, Agilent Technologies,
Version 1.171.35.19 (release 27-10-2011 CrysAlis171 .NET)
(compiled Oct 27 2011,15:02:11)
;
_computing_data_reduction
;
CrysAlisPro, Agilent Technologies,
Version 1.171.35.19 (release 27-10-2011 CrysAlis171 .NET)
(compiled Oct 27 2011,15:02:11)
;
_computing_structure_refinement 'SHELXL-97 (Sheldrick, 1997)'
_computing_structure_solution 'SHELXS-97 (Sheldrick, 1990)'
_diffrn_ambient_temperature 373(2)
_diffrn_detector_area_resol_mean 16.0267
_diffrn_measured_fraction_theta_full 0.998
_diffrn_measured_fraction_theta_max 0.859
_diffrn_measurement_device_type 'SuperNova, Single source at offset), Sapphire3'
_diffrn_measurement_method '\w scans'
_diffrn_radiation_monochromator mirror
_diffrn_radiation_source 'SuperNova (Mo) X-ray Source'
_diffrn_radiation_type MoK\a
_diffrn_radiation_wavelength 0.71073
_diffrn_reflns_av_R_equivalents 0.0493
_diffrn_reflns_av_sigmaI/netI 0.1306
_diffrn_reflns_limit_h_max 16
_diffrn_reflns_limit_h_min -27
_diffrn_reflns_limit_k_max 23
_diffrn_reflns_limit_k_min -17
_diffrn_reflns_limit_l_max 13
_diffrn_reflns_limit_l_min -5
_diffrn_reflns_number 3002
_diffrn_reflns_theta_full 25.00
_diffrn_reflns_theta_max 28.87
_diffrn_reflns_theta_min 3.50
_exptl_absorpt_coefficient_mu 2.678
_exptl_absorpt_correction_T_max 1.00000
_exptl_absorpt_correction_T_min 0.56424
_exptl_absorpt_correction_type multi-scan
_exptl_absorpt_process_details
;
CrysAlisPro, Agilent Technologies,
Version 1.171.35.19 (release 27-10-2011 CrysAlis171 .NET)
(compiled Oct 27 2011,15:02:11)
Empirical absorption correction using spherical harmonics,
 implemented in SCALE3 ABSPACK scaling algorithm.
;
_exptl_crystal_colour violet
_exptl_crystal_density_diffrn 1.470
_exptl_crystal_density_method 'not measured'
_exptl_crystal_description needle
_exptl_crystal_F_000 1602
_exptl_crystal_size_max 0.13
_exptl_crystal_size_mid 0.06
_exptl_crystal_size_min 0.05
_platon_squeeze_details
;
;
_refine_diff_density_max 2.344
_refine_diff_density_min -0.560
_refine_diff_density_rms 0.192
_refine_ls_extinction_method none
_refine_ls_goodness_of_fit_ref 1.040
_refine_ls_hydrogen_treatment mixed
_refine_ls_matrix_type full
_refine_ls_number_parameters 87
_refine_ls_number_reflns 1796
_refine_ls_number_restraints 1
_refine_ls_restrained_S_all 1.040
_refine_ls_R_factor_all 0.1633
_refine_ls_R_factor_gt 0.0918
_refine_ls_shift/su_max 0.000
_refine_ls_shift/su_mean 0.000
_refine_ls_structure_factor_coef Fsqd
_refine_ls_weighting_details 'calc w=1/[\s^2^(Fo^2^)+(0.1451P)^2^+2.0280P] where P=(Fo^2^+2Fc^2^)/3'
_refine_ls_weighting_scheme calc
_refine_ls_wR_factor_gt 0.2329
_refine_ls_wR_factor_ref 0.3015
_reflns_number_gt 897
_reflns_number_total 1796
_reflns_threshold_expression >2sigma(I)
_cod_data_source_file c3sc52628c.txt
_cod_data_source_block sx307bb
_cod_depositor_comments
;
The following automatic conversions were performed:

'_symmetry_cell_setting' value 'Trigonal' changed to 'trigonal'
according to
/usr/data/users/saulius/automatic-downloads/current/RSC/lib/dictionaries/cif_core.dic
dictionary named 'cif_core.dic' version 2.4.2 from 2011-04-26.

Automatic conversion script
Id: cif_fix_values 2281 2013-09-26 08:29:07Z andrius 
;
_cod_original_sg_symbol_H-M R-3
_cod_database_code 1513715

loop_
_symmetry_equiv_pos_as_xyz
'x, y, z'
'-y, x-y, z'
'-x+y, -x, z'
'x+2/3, y+1/3, z+1/3'
'-y+2/3, x-y+1/3, z+1/3'
'-x+y+2/3, -x+1/3, z+1/3'
'x+1/3, y+2/3, z+2/3'
'-y+1/3, x-y+2/3, z+2/3'
'-x+y+1/3, -x+2/3, z+2/3'
'-x, -y, -z'
'y, -x+y, -z'
'x-y, x, -z'
'-x+2/3, -y+1/3, -z+1/3'
'y+2/3, -x+y+1/3, -z+1/3'
'x-y+2/3, x+1/3, -z+1/3'
'-x+1/3, -y+2/3, -z+2/3'
'y+1/3, -x+y+2/3, -z+2/3'
'x-y+1/3, x+2/3, -z+2/3'

loop_
_atom_site_label
_atom_site_type_symbol
_atom_site_fract_x
_atom_site_fract_y
_atom_site_fract_z
_atom_site_U_iso_or_equiv
_atom_site_adp_type
_atom_site_occupancy
_atom_site_symmetry_multiplicity
_atom_site_calc_flag
_atom_site_refinement_flags
Cu1 Cu 0.86696(7) 0.04089(7) -0.00252(11) 0.0453(6) Uani 1 1 d .
O1 O 0.8207(5) -0.0518(4) 0.0997(8) 0.056(2) Uani 1 1 d D
H1 H 0.787(6) -0.043(8) 0.135(11) 0.084 Uiso 1 1 d D
N1 N 0.8146(5) -0.0223(5) -0.1565(7) 0.048(2) Uani 1 1 d .
N2 N 0.7944(4) -0.0986(5) -0.1517(8) 0.046(2) Uani 1 1 d .
C3 C 0.7560(7) -0.1302(6) -0.2634(10) 0.056(3) Uani 1 1 d .
C4 C 0.7517(7) -0.0774(7) -0.3394(11) 0.065(3) Uani 1 1 d .
H4 H 0.7279 -0.0852 -0.4210 0.079 Uiso 1 1 calc R
C5 C 0.7894(7) -0.0110(6) -0.2717(10) 0.054(3) Uani 1 1 d .
C6 C 0.7233(8) -0.2175(7) -0.2799(14) 0.078(4) Uani 1 1 d .
H6A H 0.7206 -0.2400 -0.1952 0.116 Uiso 1 1 calc R
H6B H 0.7561 -0.2262 -0.3370 0.116 Uiso 1 1 calc R
H6C H 0.6730 -0.2402 -0.3177 0.116 Uiso 1 1 calc R
C7 C 0.8063(9) 0.0702(8) -0.3093(12) 0.087(5) Uani 1 1 d .
H7A H 0.7779 0.0851 -0.2523 0.131 Uiso 1 1 calc R
H7B H 0.7913 0.0703 -0.3992 0.131 Uiso 1 1 calc R
H7C H 0.8600 0.1057 -0.2996 0.131 Uiso 1 1 calc R

loop_
_atom_site_aniso_label
_atom_site_aniso_U_11
_atom_site_aniso_U_22
_atom_site_aniso_U_33
_atom_site_aniso_U_23
_atom_site_aniso_U_13
_atom_site_aniso_U_12
Cu1 0.0462(9) 0.0443(8) 0.0442(8) -0.0019(5) -0.0016(5) 0.0216(6)
O1 0.079(6) 0.044(4) 0.050(4) 0.002(3) 0.003(4) 0.034(4)
N1 0.051(5) 0.043(5) 0.049(5) -0.001(4) -0.010(4) 0.022(4)
N2 0.042(5) 0.038(5) 0.051(5) -0.002(4) -0.008(4) 0.014(4)
C3 0.059(7) 0.055(7) 0.050(6) -0.009(5) -0.010(5) 0.026(6)
C4 0.090(9) 0.061(8) 0.046(6) -0.012(6) -0.022(6) 0.039(7)
C5 0.060(7) 0.058(7) 0.051(6) 0.008(5) -0.007(5) 0.035(6)
C6 0.085(10) 0.058(8) 0.081(9) -0.021(7) -0.018(8) 0.029(7)
C7 0.121(13) 0.098(11) 0.073(9) 0.002(8) -0.020(9) 0.078(11)

loop_
_atom_type_symbol
_atom_type_description
_atom_type_scat_dispersion_real
_atom_type_scat_dispersion_imag
_atom_type_scat_source
C C 0.0033 0.0016 'International Tables Vol C Tables 4.2.6.8 and 6.1.1.4'
H H 0.0000 0.0000 'International Tables Vol C Tables 4.2.6.8 and 6.1.1.4'
N N 0.0061 0.0033 'International Tables Vol C Tables 4.2.6.8 and 6.1.1.4'
O O 0.0106 0.0060 'International Tables Vol C Tables 4.2.6.8 and 6.1.1.4'
Cu Cu 0.3201 1.2651 'International Tables Vol C Tables 4.2.6.8 and 6.1.1.4'

loop_
_geom_angle_atom_site_label_1
_geom_angle_atom_site_label_2
_geom_angle_atom_site_label_3
_geom_angle
_geom_angle_site_symmetry_1
_geom_angle_site_symmetry_3
O1 Cu1 N2 93.9(3) . 11_665
O1 Cu1 N1 87.4(3) . .
N2 Cu1 N1 168.4(3) 11_665 .
O1 Cu1 O1 156.9(5) . 11_665
N2 Cu1 O1 86.5(3) 11_665 11_665
N1 Cu1 O1 96.8(3) . 11_665
Cu1 O1 Cu1 109.9(4) . 12_545
Cu1 O1 H1 95(9) . .
Cu1 O1 H1 139(10) 12_545 .
C5 N1 N2 107.1(8) . .
C5 N1 Cu1 135.4(7) . .
N2 N1 Cu1 117.4(6) . .
C3 N2 N1 106.2(8) . .
C3 N2 Cu1 136.4(7) . 12_545
N1 N2 Cu1 117.4(6) . 12_545
N2 C3 C4 110.9(10) . .
N2 C3 C6 116.6(10) . .
C4 C3 C6 132.5(10) . .
C3 C4 C5 105.5(10) . .
C3 C4 H4 127.3 . .
C5 C4 H4 127.3 . .
N1 C5 C4 110.3(10) . .
N1 C5 C7 119.6(10) . .
C4 C5 C7 130.1(10) . .
C3 C6 H6A 109.5 . .
C3 C6 H6B 109.5 . .
H6A C6 H6B 109.5 . .
C3 C6 H6C 109.5 . .
H6A C6 H6C 109.5 . .
H6B C6 H6C 109.5 . .
C5 C7 H7A 109.5 . .
C5 C7 H7B 109.5 . .
H7A C7 H7B 109.5 . .
C5 C7 H7C 109.5 . .
H7A C7 H7C 109.5 . .
H7B C7 H7C 109.5 . .

loop_
_geom_bond_atom_site_label_1
_geom_bond_atom_site_label_2
_geom_bond_distance
_geom_bond_site_symmetry_2
Cu1 O1 1.922(7) .
Cu1 N2 1.943(8) 11_665
Cu1 N1 1.956(8) .
Cu1 O1 1.961(7) 11_665
O1 Cu1 1.961(7) 12_545
O1 H1 0.852(10) .
N1 C5 1.338(12) .
N1 N2 1.383(11) .
N2 C3 1.339(12) .
N2 Cu1 1.943(8) 12_545
C3 C4 1.350(15) .
C3 C6 1.550(15) .
C4 C5 1.351(14) .
C4 H4 0.9300 .
C5 C7 1.545(17) .
C6 H6A 0.9600 .
C6 H6B 0.9600 .
C6 H6C 0.9600 .
C7 H7A 0.9600 .
C7 H7B 0.9600 .
C7 H7C 0.9600 .

loop_
_geom_torsion_atom_site_label_1
_geom_torsion_atom_site_label_2
_geom_torsion_atom_site_label_3
_geom_torsion_atom_site_label_4
_geom_torsion
_geom_torsion_site_symmetry_1
_geom_torsion_site_symmetry_4
N2 Cu1 O1 Cu1 -149.0(4) 11_665 12_545
N1 Cu1 O1 Cu1 42.5(4) . 12_545
O1 Cu1 O1 Cu1 -58.8(6) 11_665 12_545
O1 Cu1 N1 C5 153.4(11) . .
N2 Cu1 N1 C5 57(2) 11_665 .
O1 Cu1 N1 C5 -49.3(11) 11_665 .
O1 Cu1 N1 N2 -23.9(7) . .
N2 Cu1 N1 N2 -120.6(15) 11_665 .
O1 Cu1 N1 N2 133.4(7) 11_665 .
C5 N1 N2 C3 -1.5(11) . .
Cu1 N1 N2 C3 176.5(7) . .
C5 N1 N2 Cu1 178.1(7) . 12_545
Cu1 N1 N2 Cu1 -3.9(9) . 12_545
N1 N2 C3 C4 0.7(13) . .
Cu1 N2 C3 C4 -178.7(8) 12_545 .
N1 N2 C3 C6 -177.3(10) . .
Cu1 N2 C3 C6 3.3(17) 12_545 .
N2 C3 C4 C5 0.4(14) . .
C6 C3 C4 C5 177.9(13) . .
N2 N1 C5 C4 1.8(13) . .
Cu1 N1 C5 C4 -175.7(8) . .
N2 N1 C5 C7 -177.5(10) . .
Cu1 N1 C5 C7 5.1(17) . .
C3 C4 C5 N1 -1.4(14) . .
C3 C4 C5 C7 177.8(13) . .

loop_
_platon_squeeze_void_nr
_platon_squeeze_void_average_x
_platon_squeeze_void_average_y
_platon_squeeze_void_average_z
_platon_squeeze_void_volume
_platon_squeeze_void_count_electrons
_platon_squeeze_void_content
1 0.333 0.667 0.167 192 -1 ' '
2 0.667 0.333 -0.167 192 -1 ' '
3 0.000 0.000 0.500 193 0 ' '
